data_2230216
loop_
_publ_author_name
'Cao, Man-Li'

_publ_section_title
;
 <i>catena</i>-Poly[[[4,6-bis(2-pyridyl)-1,3,5-triazin-2-olato]copper(II)]-\m-chlorido]
;
_journal_coeditor_code AA2005
_journal_issue 6
_journal_name_full 'Acta Crystallographica Section E'
_journal_page_first m739
_journal_paper_doi 10.1107/S1600536811016989
_journal_volume 67
_journal_year 2011
_chemical_formula_iupac '[Cu (C13 H8 N5 O) Cl]'
_chemical_formula_moiety 'C13 H8 Cl Cu N5 O'
_chemical_formula_sum 'C13 H8 Cl Cu N5 O'
_chemical_formula_weight 349.23
_chemical_name_systematic
;
<i>catena</i>-Poly[[4,6-bis(2-pyridyl)-1,3,5-triazin-2-olato]copper(II)]-
\m-chlorido]
;
_space_group_IT_number 11
_symmetry_cell_setting monoclinic
_symmetry_space_group_name_Hall '-P 2yb'
_symmetry_space_group_name_H-M 'P 1 21/m 1'
_atom_sites_solution_hydrogens geom
_atom_sites_solution_primary direct
_atom_sites_solution_secondary difmap
_audit_creation_method SHELXL-97
_cell_angle_alpha 90.00
_cell_angle_beta 92.851(6)
_cell_angle_gamma 90.00
_cell_formula_units_Z 2
_cell_length_a 3.7687(13)
_cell_length_b 13.698(5)
_cell_length_c 11.852(4)
_cell_measurement_reflns_used 1109
_cell_measurement_temperature 293(2)
_cell_measurement_theta_max 25.00
_cell_measurement_theta_min 2.27
_cell_volume 611.1(4)
_computing_cell_refinement 'SAINT (Bruker, 2005)'
_computing_data_collection 'SMART (Bruker, 2005)'
_computing_data_reduction 'SAINT (Bruker, 2005)'
_computing_molecular_graphics 'SHELXTL (Sheldrick, 2008)'
_computing_publication_material 'SHELXTL (Sheldrick, 2008)'
_computing_structure_refinement 'SHELXL97 (Sheldrick, 2008)'
_computing_structure_solution 'SHELXS97 (Sheldrick, 2008)'
_diffrn_ambient_temperature 293(2)
_diffrn_measured_fraction_theta_full 0.981
_diffrn_measured_fraction_theta_max 0.981
_diffrn_measurement_device_type 'Bruker SMART APEX CCD area-detector'
_diffrn_measurement_method '\f and \w'
_diffrn_radiation_monochromator graphite
_diffrn_radiation_source 'fine-focus sealed tube'
_diffrn_radiation_type MoK\a
_diffrn_radiation_wavelength 0.71073
_diffrn_reflns_av_R_equivalents 0.0295
_diffrn_reflns_av_sigmaI/netI 0.0361
_diffrn_reflns_limit_h_max 4
_diffrn_reflns_limit_h_min -4
_diffrn_reflns_limit_k_max 16
_diffrn_reflns_limit_k_min -16
_diffrn_reflns_limit_l_max 13
_diffrn_reflns_limit_l_min -14
_diffrn_reflns_number 3063
_diffrn_reflns_theta_full 25.00
_diffrn_reflns_theta_max 25.00
_diffrn_reflns_theta_min 2.27
_diffrn_standards_decay_% 0
_exptl_absorpt_coefficient_mu 2.010
_exptl_absorpt_correction_T_max 0.8721
_exptl_absorpt_correction_T_min 0.8398
_exptl_absorpt_correction_type multi-scan
_exptl_absorpt_process_details '(SADABS; Sheldrick, 1996)'
_exptl_crystal_colour green
_exptl_crystal_density_diffrn 1.898
_exptl_crystal_density_method 'not measured'
_exptl_crystal_description block
_exptl_crystal_F_000 350
_exptl_crystal_size_max 0.09
_exptl_crystal_size_mid 0.09
_exptl_crystal_size_min 0.07
_refine_diff_density_max 0.493
_refine_diff_density_min -0.271
_refine_ls_extinction_method none
_refine_ls_goodness_of_fit_ref 1.030
_refine_ls_hydrogen_treatment constr
_refine_ls_matrix_type full
_refine_ls_number_parameters 103
_refine_ls_number_reflns 1109
_refine_ls_number_restraints 0
_refine_ls_restrained_S_all 1.030
_refine_ls_R_factor_all 0.0401
_refine_ls_R_factor_gt 0.0333
_refine_ls_shift/su_max 0.000
_refine_ls_shift/su_mean 0.000
_refine_ls_structure_factor_coef Fsqd
_refine_ls_weighting_details 'calc w=1/[\s^2^(Fo^2^)+(0.0528P)^2^+0.0000P] where P=(Fo^2^+2Fc^2^)/3'
_refine_ls_weighting_scheme calc
_refine_ls_wR_factor_gt 0.0818
_refine_ls_wR_factor_ref 0.0852
_reflns_number_gt 952
_reflns_number_total 1109
_reflns_threshold_expression I>2\s(I)
_cod_data_source_file aa2005.cif
_cod_data_source_block I
_cod_original_sg_symbol_H-M 'P 21/m'
_cod_database_code 2230216
_cod_database_fobs_code 2230216

loop_
_symmetry_equiv_pos_as_xyz
'x, y, z'
'-x, y+1/2, -z'
'-x, -y, -z'
'x, -y-1/2, z'

loop_
_atom_site_type_symbol
_atom_site_label
_atom_site_fract_x
_atom_site_fract_y
_atom_site_fract_z
_atom_site_U_iso_or_equiv
_atom_site_adp_type
_atom_site_calc_flag
_atom_site_refinement_flags
_atom_site_occupancy
_atom_site_symmetry_multiplicity
_atom_site_disorder_assembly
_atom_site_disorder_group
Cu Cu1 0.39787(13) 0.2500 0.32504(4) 0.0267(2) Uani d S 1 2 . .
Cl Cl1 0.0169(3) 0.2500 0.46244(8) 0.0325(3) Uani d S 1 2 . .
O O1 1.0547(10) 0.2500 -0.1071(3) 0.0457(9) Uani d S 1 2 . .
N N1 0.4310(6) 0.39688(17) 0.29470(19) 0.0252(5) Uani d . 1 1 . .
N N2 0.6066(9) 0.2500 0.1827(3) 0.0288(8) Uani d S 1 2 . .
N N3 0.8356(7) 0.33967(17) 0.03443(19) 0.0295(6) Uani d . 1 1 . .
C C1 0.3326(8) 0.4686(2) 0.3618(3) 0.0294(7) Uani d . 1 1 . .
H H1A 0.2282 0.4523 0.4316 0.035 Uiso d R 1 1 . .
C C2 0.3786(8) 0.5661(2) 0.3345(2) 0.0353(8) Uani d . 1 1 . .
H H2A 0.3090 0.6168 0.3849 0.042 Uiso d R 1 1 . .
C C3 0.5252(9) 0.5888(2) 0.2342(3) 0.0357(8) Uani d . 1 1 . .
H H3A 0.5538 0.6559 0.2130 0.043 Uiso d R 1 1 . .
C C4 0.6294(8) 0.5153(2) 0.1635(2) 0.0304(7) Uani d . 1 1 . .
H H4A 0.7350 0.5298 0.0934 0.036 Uiso d R 1 1 . .
C C5 0.5795(7) 0.4205(2) 0.1963(2) 0.0249(7) Uani d . 1 1 . .
C C6 0.6831(8) 0.3335(2) 0.1299(2) 0.0249(6) Uani d . 1 1 . .
C C7 0.9152(11) 0.2500 -0.0159(3) 0.0308(10) Uani d S 1 2 . .

loop_
_atom_site_aniso_label
_atom_site_aniso_U_11
_atom_site_aniso_U_22
_atom_site_aniso_U_33
_atom_site_aniso_U_12
_atom_site_aniso_U_13
_atom_site_aniso_U_23
Cu1 0.0324(3) 0.0226(3) 0.0256(3) 0.000 0.0083(2) 0.000
Cl1 0.0327(6) 0.0348(6) 0.0312(6) 0.000 0.0117(4) 0.000
O1 0.063(2) 0.0376(19) 0.0392(19) 0.000 0.0247(16) 0.000
N1 0.0264(14) 0.0236(13) 0.0257(12) -0.0008(10) 0.0025(10) 0.0006(10)
N2 0.042(2) 0.0183(18) 0.0272(19) 0.000 0.0114(16) 0.000
N3 0.0319(15) 0.0318(15) 0.0254(13) -0.0008(11) 0.0069(11) 0.0019(10)
C1 0.0306(17) 0.0287(17) 0.0290(15) 0.0014(13) 0.0031(12) -0.0039(12)
C2 0.0368(19) 0.0290(17) 0.0400(19) 0.0052(14) 0.0000(15) -0.0083(14)
C3 0.039(2) 0.0246(17) 0.0434(19) -0.0013(13) -0.0019(15) 0.0045(13)
C4 0.0325(18) 0.0238(16) 0.0347(17) -0.0035(13) 0.0011(14) 0.0032(12)
C5 0.0224(16) 0.0266(16) 0.0255(15) 0.0002(12) -0.0012(12) 0.0005(11)
C6 0.0222(15) 0.0254(16) 0.0268(15) -0.0009(12) -0.0020(12) 0.0016(12)
C7 0.030(2) 0.038(3) 0.024(2) 0.000 0.0038(18) 0.000

loop_
_atom_type_symbol
_atom_type_description
_atom_type_scat_dispersion_real
_atom_type_scat_dispersion_imag
_atom_type_scat_source
C C 0.0033 0.0016 'International Tables Vol C Tables 4.2.6.8 and 6.1.1.4'
H H 0.0000 0.0000 'International Tables Vol C Tables 4.2.6.8 and 6.1.1.4'
N N 0.0061 0.0033 'International Tables Vol C Tables 4.2.6.8 and 6.1.1.4'
O O 0.0106 0.0060 'International Tables Vol C Tables 4.2.6.8 and 6.1.1.4'
Cl Cl 0.1484 0.1585 'International Tables Vol C Tables 4.2.6.8 and 6.1.1.4'
Cu Cu 0.3201 1.2651 'International Tables Vol C Tables 4.2.6.8 and 6.1.1.4'

loop_
_geom_angle_atom_site_label_1
_geom_angle_atom_site_label_2
_geom_angle_atom_site_label_3
_geom_angle_site_symmetry_1
_geom_angle_site_symmetry_3
_geom_angle
_geom_angle_publ_flag
N2 Cu1 N1 . 4_565 79.18(7) ?
N2 Cu1 N1 . . 79.18(7) ?
N1 Cu1 N1 4_565 . 158.25(13) ?
N2 Cu1 Cl1 . . 164.32(11) ?
N1 Cu1 Cl1 4_565 . 100.12(7) ?
N1 Cu1 Cl1 . . 100.12(7) ?
Cl1 Cu1 Cl1 1_655 . 100.12(7) ?
Cl1 Cu1 N1 1_655 . 100.12(7) ?
Cl1 Cu1 N2 1_655 . 100.12(7) ?
C1 N1 C5 . . 118.5(3) ?
C1 N1 Cu1 . . 126.9(2) ?
C5 N1 Cu1 . . 114.60(19) ?
C6 N2 C6 4_565 . 116.9(3) ?
C6 N2 Cu1 4_565 . 121.53(17) ?
C6 N2 Cu1 . . 121.53(17) ?
C6 N3 C7 . . 115.3(2) ?
N1 C1 C2 . . 122.1(3) ?
N1 C1 H1A . . 118.8 ?
C2 C1 H1A . . 119.1 ?
C3 C2 C1 . . 118.8(3) ?
C3 C2 H2A . . 120.6 ?
C1 C2 H2A . . 120.6 ?
C2 C3 C4 . . 120.0(3) ?
C2 C3 H3A . . 120.0 ?
C4 C3 H3A . . 120.0 ?
C5 C4 C3 . . 118.2(3) ?
C5 C4 H4A . . 120.6 ?
C3 C4 H4A . . 121.2 ?
N1 C5 C4 . . 122.5(3) ?
N1 C5 C6 . . 113.1(2) ?
C4 C5 C6 . . 124.3(3) ?
N3 C6 N2 . . 125.2(3) ?
N3 C6 C5 . . 123.2(2) ?
N2 C6 C5 . . 111.5(3) ?
O1 C7 N3 . . 119.01(17) ?
O1 C7 N3 . 4_565 119.01(17) ?
N3 C7 N3 . 4_565 122.0(3) ?

loop_
_geom_bond_atom_site_label_1
_geom_bond_atom_site_label_2
_geom_bond_site_symmetry_2
_geom_bond_distance
_geom_bond_publ_flag
Cu1 N2 . 1.896(3) ?
Cu1 N1 4_565 2.049(2) ?
Cu1 N1 . 2.049(2) ?
Cu1 Cl1 . 2.2239(12) ?
Cu1 Cl1 1_655 2.778(2) ?
O1 C7 . 1.225(5) ?
N1 C1 . 1.329(4) ?
N1 C5 . 1.358(4) ?
N2 C6 4_565 1.343(3) ?
N2 C6 . 1.343(3) ?
N3 C6 . 1.297(4) ?
N3 C7 . 1.405(3) ?
C1 C2 . 1.387(4) ?
C1 H1A . 0.9602 ?
C2 C3 . 1.371(4) ?
C2 H2A . 0.9602 ?
C3 C4 . 1.380(4) ?
C3 H3A . 0.9603 ?
C4 C5 . 1.371(4) ?
C4 H4A . 0.9602 ?
C5 C6 . 1.491(4) ?
C7 N3 4_565 1.405(3) ?

loop_
_geom_hbond_atom_site_label_D
_geom_hbond_atom_site_label_H
_geom_hbond_atom_site_label_A
_geom_hbond_site_symmetry_A
_geom_hbond_distance_DH
_geom_hbond_distance_HA
_geom_hbond_distance_DA
_geom_hbond_angle_DHA
C3 H3A O1 2_765 0.96 2.366 3.145(2) 138
C2 H2A Cl1 2_566 0.96 2.89 3.836(3) 170
